data_4518637
loop_
_publ_author_name
'Alwaseem, Hanan'
'Giovani, Simone'
'Crotti, Michele'
'Welle, Kevin'
'Jordan, Craig T.'
'Ghaemmaghami, Sina'
'Fasan, Rudi'

_publ_section_title
;
 Comprehensive Structure--Activity Profiling of Micheliolide and its
 Targeted Proteome in Leukemia Cells via Probe-Guided Late-Stage C--H
 Functionalization
;
_journal_name_full 'ACS Central Science'
_journal_paper_doi 10.1021/acscentsci.0c01624
_journal_year 2021
_chemical_absolute_configuration ad
_chemical_formula_moiety 'C15 H20 O4'
_chemical_formula_sum 'C15 H20 O4'
_chemical_formula_weight 264.31
_space_group_crystal_system orthorhombic
_space_group_IT_number 20
_space_group_name_Hall 'C 2c 2'
_space_group_name_H-M_alt 'C 2 2 21'
_atom_sites_solution_hydrogens mixed
_atom_sites_solution_primary dual
_atom_sites_solution_secondary difmap
_audit_creation_date 2020-09-25
_audit_creation_method
;
Olex2 1.3-ac4
(compiled 2020.03.28 svn.rd84adfe8 for Rigaku Oxford Diffraction, GUI svn.r6032)
;
_cell_angle_alpha 90
_cell_angle_beta 90
_cell_angle_gamma 90
_cell_formula_units_Z 8
_cell_length_a 10.39540(10)
_cell_length_b 15.0420(2)
_cell_length_c 16.9395(3)
_cell_measurement_reflns_used 12058
_cell_measurement_temperature 100.00(10)
_cell_measurement_theta_max 77.6200
_cell_measurement_theta_min 5.1630
_cell_volume 2648.79(6)
_computing_cell_refinement 'CrysAlisPro 1.171.39.46 (Rigaku OD, 2018)'
_computing_data_collection 'CrysAlisPro 1.171.39.46 (Rigaku OD, 2018)'
_computing_data_reduction 'CrysAlisPro 1.171.39.46 (Rigaku OD, 2018)'
_computing_molecular_graphics 'Olex2 1.3-ac4 (Dolomanov et al., 2009)'
_computing_publication_material 'Olex2 1.3-ac4 (Dolomanov et al., 2009)'
_computing_structure_refinement 'ShelXL (Sheldrick, 2015b)'
_computing_structure_solution 'ShelXT (Sheldrick, 2015a)'
_diffrn_ambient_environment N~2~
_diffrn_ambient_temperature 100.00(10)
_diffrn_detector 'CCD plate'
_diffrn_detector_type HyPix
_diffrn_measured_fraction_theta_full 0.999
_diffrn_measured_fraction_theta_max 0.991
_diffrn_measurement_details
;
List of Runs (angles in degrees, time in seconds):

  # Type    Start    End  Width  t~exp~   \w     \q     \k     \f   Frames
--------------------------------------------------------------------------
  1  \w    -86.00   1.00   0.50    0.06    --  -49.62 111.00-111.00  174
  2  \w     21.00  88.00   0.50    0.06    --   49.62-111.00 154.00  134
  3  \w   -156.00 -78.00   0.50    0.22    --  -84.25-111.00 154.00  156
  4  \w    -85.00 -12.00   0.50    0.22    --  -84.25 111.00-111.00  146
  5  \w     34.00 111.00   0.50    0.22    --  105.75-111.00 154.00  154
  6  \w    100.00 178.00   0.50    0.22    --  105.75 111.00-111.00  156
  7  \w    -57.00  22.00   0.50    0.06    --  -49.62  38.00 -60.00  158
  8  \w   -121.00 -70.00   0.50    0.06    --  -49.62-125.00 -60.00  102
  9  \w     31.00  95.00   0.50    0.06    --   49.62-125.00 120.00  128
 10  \w     33.00  82.00   0.50    0.22    --  105.75 -15.00-180.00   98
 11  \w     34.00  72.00   0.50    0.22    --  105.75 -30.00-180.00   76
 12  \w     34.00  72.00   0.50    0.22    --  105.75 -30.00  90.00   76
 13  \w     98.00 178.00   0.50    0.22    --  105.75  30.00 -30.00  160
 14  \w     34.00  72.00   0.50    0.22    --  105.75 -30.00 -30.00   76
 15  \w     34.00  90.00   0.50    0.22    --  105.75 -45.00  30.00  112
 16  \w     34.00  90.00   0.50    0.22    --  105.75 -45.00-120.00  112
 17  \w     34.00  90.00   0.50    0.22    --  105.75 -45.00-180.00  112
 18  \w     34.00  90.00   0.50    0.22    --  105.75 -45.00 -30.00  112
 19  \w     34.00  90.00   0.50    0.22    --  105.75 -45.00 150.00  112
 20  \w     99.00 176.00   0.50    0.22    --  105.75  15.00 120.00  154
 21  \w    101.00 152.00   0.50    0.22    --  105.75  45.00 -90.00  102
 22  \w     46.00  72.00   0.50    0.22    --  105.75 -45.00   0.00   52
 23  \w     38.00  64.00   0.50    0.22    --  105.75 -15.00 -90.00   52
;
_diffrn_measurement_device 'four-circle diffractometer'
_diffrn_measurement_device_type 'XtaLAB Synergy, Dualflex, HyPix'
_diffrn_measurement_method '\w scans'
_diffrn_orient_matrix_type 'CrysAlisPro convention (1999,Acta A55,543-557)'
_diffrn_orient_matrix_UB_11 -0.0143792000
_diffrn_orient_matrix_UB_12 -0.0410763000
_diffrn_orient_matrix_UB_13 0.0828475000
_diffrn_orient_matrix_UB_21 0.0980478000
_diffrn_orient_matrix_UB_22 0.0673104000
_diffrn_orient_matrix_UB_23 0.0327817000
_diffrn_orient_matrix_UB_31 -0.1101744000
_diffrn_orient_matrix_UB_32 0.0653317000
_diffrn_orient_matrix_UB_33 0.0183435000
_diffrn_radiation_monochromator mirror
_diffrn_radiation_probe x-ray
_diffrn_radiation_type 'Cu K\a'
_diffrn_radiation_wavelength 1.54184
_diffrn_reflns_av_R_equivalents 0.0347
_diffrn_reflns_av_unetI/netI 0.0225
_diffrn_reflns_Laue_measured_fraction_full 0.999
_diffrn_reflns_Laue_measured_fraction_max 0.991
_diffrn_reflns_limit_h_max 12
_diffrn_reflns_limit_h_min -12
_diffrn_reflns_limit_k_max 19
_diffrn_reflns_limit_k_min -17
_diffrn_reflns_limit_l_max 21
_diffrn_reflns_limit_l_min -20
_diffrn_reflns_number 13923
_diffrn_reflns_point_group_measured_fraction_full 0.999
_diffrn_reflns_point_group_measured_fraction_max 0.984
_diffrn_reflns_theta_full 74.504
_diffrn_reflns_theta_max 77.864
_diffrn_reflns_theta_min 5.172
_diffrn_source 'micro-focus sealed X-ray tube'
_diffrn_source_type 'PhotonJet (Cu) X-ray Source'
_exptl_absorpt_coefficient_mu 0.778
_exptl_absorpt_correction_T_max 1.00000
_exptl_absorpt_correction_T_min 0.21033
_exptl_absorpt_correction_type multi-scan
_exptl_absorpt_process_details
;
CrysAlisPro 1.171.39.46 (Rigaku Oxford Diffraction, 2018)
Empirical absorption correction using spherical harmonics,
 implemented in SCALE3 ABSPACK scaling algorithm.
;
_exptl_crystal_colour colourless
_exptl_crystal_colour_primary colourless
_exptl_crystal_density_diffrn 1.326
_exptl_crystal_description block
_exptl_crystal_F_000 1136
_exptl_crystal_size_max 0.36
_exptl_crystal_size_mid 0.284
_exptl_crystal_size_min 0.154
_refine_diff_density_max 0.225
_refine_diff_density_min -0.157
_refine_diff_density_rms 0.045
_refine_ls_abs_structure_details
;
 Refined as an inversion twin.
;
_refine_ls_abs_structure_Flack 0.2(2)
_refine_ls_extinction_coef 0.00059(11)
_refine_ls_extinction_expression Fc^*^=kFc[1+0.001xFc^2^\l^3^/sin(2\q)]^-1/4^
_refine_ls_extinction_method 'SHELXL-2018/3 (Sheldrick 2018)'
_refine_ls_goodness_of_fit_ref 1.073
_refine_ls_hydrogen_treatment mixed
_refine_ls_matrix_type full
_refine_ls_number_parameters 195
_refine_ls_number_reflns 2792
_refine_ls_number_restraints 0
_refine_ls_restrained_S_all 1.073
_refine_ls_R_factor_all 0.0313
_refine_ls_R_factor_gt 0.0308
_refine_ls_shift/su_max 0.000
_refine_ls_shift/su_mean 0.000
_refine_ls_structure_factor_coef Fsqd
_refine_ls_weighting_details 'w=1/[\s^2^(Fo^2^)+(0.0425P)^2^+1.0692P] where P=(Fo^2^+2Fc^2^)/3'
_refine_ls_weighting_scheme calc
_refine_ls_wR_factor_gt 0.0784
_refine_ls_wR_factor_ref 0.0790
_reflns_Friedel_coverage 0.762
_reflns_Friedel_fraction_full 0.999
_reflns_Friedel_fraction_max 0.975
_reflns_number_gt 2748
_reflns_number_total 2792
_reflns_threshold_expression 'I > 2\s(I)'
_cod_data_source_file oc0c01624_si_001.cif
_cod_data_source_block fasha01
_cod_database_code 4518637
_shelx_shelxl_version_number 2018/3
_shelx_space_group_comment
;
The symmetry employed for this shelxl refinement is uniquely defined
by the following loop, which should always be used as a source of
symmetry information in preference to the above space-group names.
They are only intended as comments.
;
_shelx_estimated_absorpt_t_max 0.890
_shelx_estimated_absorpt_t_min 0.767
_reflns_odcompleteness_completeness 99.94
_reflns_odcompleteness_iscentric 1
_reflns_odcompleteness_theta 74.33
_olex2_refinement_description
;
1. Twinned data refinement
 Scales: 0.8(2)
 0.2(2)
2. Fixed Uiso
 At 1.2 times of:
  All C(H) groups, All C(H,H) groups
 At 1.5 times of:
  All C(H,H,H) groups, All O(H,H) groups
3. Others
 Fixed Sof: H3A(0.5) H3B(0.5) H4A(0.5) H4B(0.5)
4.a Ternary CH refined with riding coordinates:
 C5(H5), C6(H6), C7(H7)
4.b Secondary CH2 refined with riding coordinates:
 C2(H2A,H2B), C3(H3C,H3D), C8(H8A,H8B), C9(H9A,H9B), C14(H14A,H14B)
4.c Idealised Me refined as rotating group:
 C15(H15A,H15B,H15C)
;
_olex2_submission_original_sample_id fasha01
_olex2_submission_special_instructions 'No special instructions were received'
_oxdiff_exptl_absorpt_empirical_details
;
Empirical correction (ABSPACK) includes:
- Absorption correction using spherical harmonics
- Frame scaling
;
_oxdiff_exptl_absorpt_empirical_full_max 3.764
_oxdiff_exptl_absorpt_empirical_full_min 0.564

loop_
_space_group_symop_operation_xyz
'x, y, z'
'-x, -y, z+1/2'
'-x, y, -z+1/2'
'x, -y, -z'
'x+1/2, y+1/2, z'
'-x+1/2, -y+1/2, z+1/2'
'-x+1/2, y+1/2, -z+1/2'
'x+1/2, -y+1/2, -z'

loop_
_atom_site_label
_atom_site_type_symbol
_atom_site_fract_x
_atom_site_fract_y
_atom_site_fract_z
_atom_site_U_iso_or_equiv
_atom_site_adp_type
_atom_site_occupancy
_atom_site_site_symmetry_order
_atom_site_calc_flag
_atom_site_refinement_flags_posn
_atom_site_refinement_flags_adp
_atom_site_refinement_flags_occupancy
_atom_site_disorder_assembly
_atom_site_disorder_group
O1 O 0.44824(11) 0.39489(8) 0.36953(8) 0.0207(3) Uani 1 1 d . . . . .
O2 O 0.66193(12) 0.41577(9) 0.37009(10) 0.0290(3) Uani 1 1 d . . . . .
O3 O -0.02741(14) 0.08399(10) 0.44455(9) 0.0303(3) Uani 1 1 d . . . . .
H3A H 0.031(6) 0.037(4) 0.460(4) 0.046 Uiso 0.5 1 d . U P A 1
H3B H -0.087(6) 0.046(4) 0.431(4) 0.046 Uiso 0.5 1 d . U P B 2
O4 O 0.22033(14) 0.50557(8) 0.42028(8) 0.0217(3) Uani 1 1 d . . . . .
H4A H 0.298(6) 0.507(4) 0.415(3) 0.033 Uiso 0.5 1 d . U P C 1
H4B H 0.217(5) 0.500(4) 0.472(3) 0.033 Uiso 0.5 1 d . U P D 2
C1 C 0.13157(16) 0.27020(12) 0.39281(10) 0.0188(4) Uani 1 1 d . . . . .
C2 C 0.00534(16) 0.31823(11) 0.37516(11) 0.0205(3) Uani 1 1 d . . . . .
H2A H -0.016003 0.314495 0.318296 0.025 Uiso 1 1 calc R U . . .
H2B H -0.066253 0.292332 0.406082 0.025 Uiso 1 1 calc R U . . .
C3 C 0.03019(16) 0.41439(12) 0.39966(12) 0.0218(4) Uani 1 1 d . . . . .
H3C H 0.015177 0.422578 0.456908 0.026 Uiso 1 1 calc R U . . .
H3D H -0.026070 0.455731 0.370058 0.026 Uiso 1 1 calc R U . . .
C4 C 0.17207(16) 0.42975(11) 0.37890(11) 0.0192(4) Uani 1 1 d . . . . .
C5 C 0.23464(16) 0.34109(11) 0.40694(10) 0.0174(3) Uani 1 1 d . . . . .
H5 H 0.250366 0.345367 0.465054 0.021 Uiso 1 1 calc R U . . .
C6 C 0.36073(16) 0.31840(11) 0.36696(10) 0.0182(3) Uani 1 1 d . . . . .
H6 H 0.343372 0.302827 0.310570 0.022 Uiso 1 1 calc R U . . .
C7 C 0.43714(16) 0.24307(11) 0.40507(11) 0.0195(3) Uani 1 1 d . . . . .
H7 H 0.432431 0.250841 0.463630 0.023 Uiso 1 1 calc R U . . .
C8 C 0.38800(17) 0.15064(11) 0.38550(12) 0.0235(4) Uani 1 1 d . . . . .
H8A H 0.452699 0.106112 0.402115 0.028 Uiso 1 1 calc R U . . .
H8B H 0.376780 0.145379 0.327653 0.028 Uiso 1 1 calc R U . . .
C9 C 0.25996(17) 0.13055(11) 0.42631(13) 0.0253(4) Uani 1 1 d . . . . .
H9A H 0.242078 0.066244 0.420413 0.030 Uiso 1 1 calc R U . . .
H9B H 0.270331 0.142560 0.483418 0.030 Uiso 1 1 calc R U . . .
C10 C 0.14278(16) 0.18168(12) 0.39726(11) 0.0213(4) Uani 1 1 d . . . . .
C11 C 0.57105(17) 0.26683(11) 0.37917(11) 0.0214(4) Uani 1 1 d . . . . .
C12 C 0.57164(17) 0.36595(11) 0.37247(11) 0.0219(4) Uani 1 1 d . . . . .
C13 C 0.67093(18) 0.21679(14) 0.36044(13) 0.0285(4) Uani 1 1 d . . . . .
H13A H 0.749(3) 0.2451(18) 0.3430(16) 0.036(7) Uiso 1 1 d . . . . .
H13B H 0.664(2) 0.1520(17) 0.3655(16) 0.029(6) Uiso 1 1 d . . . . .
C14 C 0.03049(17) 0.12294(12) 0.37548(12) 0.0233(4) Uani 1 1 d . . . . .
H14A H -0.034652 0.158537 0.346872 0.028 Uiso 1 1 calc R U . . .
H14B H 0.060399 0.075098 0.339783 0.028 Uiso 1 1 calc R U . . .
C15 C 0.18865(18) 0.44769(12) 0.29126(11) 0.0238(4) Uani 1 1 d . . . . .
H15A H 0.136762 0.499368 0.276178 0.036 Uiso 1 1 calc R U . . .
H15B H 0.160420 0.395619 0.261115 0.036 Uiso 1 1 calc R U . . .
H15C H 0.279457 0.459668 0.279934 0.036 Uiso 1 1 calc R U . . .

loop_
_atom_site_aniso_label
_atom_site_aniso_U_11
_atom_site_aniso_U_22
_atom_site_aniso_U_33
_atom_site_aniso_U_23
_atom_site_aniso_U_13
_atom_site_aniso_U_12
O1 0.0192(6) 0.0153(6) 0.0275(7) 0.0014(5) 0.0023(5) -0.0015(4)
O2 0.0217(6) 0.0219(6) 0.0433(8) 0.0028(6) 0.0026(6) -0.0052(5)
O3 0.0272(7) 0.0281(7) 0.0357(8) 0.0007(6) 0.0056(6) -0.0065(6)
O4 0.0232(6) 0.0143(6) 0.0276(7) -0.0033(5) -0.0009(5) -0.0005(5)
C1 0.0193(8) 0.0191(8) 0.0180(8) -0.0002(6) 0.0001(6) -0.0017(6)
C2 0.0185(7) 0.0179(7) 0.0249(8) 0.0003(7) -0.0010(7) -0.0007(6)
C3 0.0204(8) 0.0180(8) 0.0271(8) -0.0015(7) -0.0011(7) 0.0020(6)
C4 0.0203(8) 0.0145(7) 0.0229(8) -0.0011(7) -0.0006(6) -0.0001(6)
C5 0.0191(8) 0.0149(7) 0.0183(8) 0.0002(6) -0.0017(6) -0.0007(6)
C6 0.0199(8) 0.0136(7) 0.0210(8) -0.0004(7) -0.0005(7) -0.0009(6)
C7 0.0178(8) 0.0168(8) 0.0239(8) 0.0006(6) -0.0002(7) 0.0013(6)
C8 0.0216(8) 0.0145(8) 0.0344(10) -0.0014(7) -0.0006(7) 0.0012(6)
C9 0.0227(9) 0.0160(8) 0.0371(11) 0.0044(7) -0.0018(8) -0.0024(7)
C10 0.0200(8) 0.0188(8) 0.0251(8) 0.0001(7) -0.0004(7) -0.0029(7)
C11 0.0202(8) 0.0197(8) 0.0244(8) 0.0019(7) -0.0024(7) -0.0020(6)
C12 0.0217(8) 0.0193(8) 0.0247(8) 0.0003(7) 0.0020(7) -0.0006(7)
C13 0.0199(8) 0.0233(9) 0.0422(12) 0.0038(8) -0.0008(8) 0.0002(7)
C14 0.0219(8) 0.0176(8) 0.0303(10) -0.0013(7) -0.0018(7) -0.0034(6)
C15 0.0273(9) 0.0198(8) 0.0241(9) 0.0023(7) -0.0025(7) 0.0016(7)

loop_
_atom_type_symbol
_atom_type_description
_atom_type_scat_dispersion_real
_atom_type_scat_dispersion_imag
_atom_type_scat_source
C C 0.0181 0.0091 'International Tables Vol C Tables 4.2.6.8 and 6.1.1.4'
H H 0.0000 0.0000 'International Tables Vol C Tables 4.2.6.8 and 6.1.1.4'
O O 0.0492 0.0322 'International Tables Vol C Tables 4.2.6.8 and 6.1.1.4'

loop_
_geom_angle_atom_site_label_1
_geom_angle_atom_site_label_2
_geom_angle_atom_site_label_3
_geom_angle
_geom_angle_site_symmetry_1
_geom_angle_site_symmetry_3
_geom_angle_publ_flag
C12 O1 C6 109.64(12) . . ?
C14 O3 H3A 104(4) . . ?
C14 O3 H3B 110(4) . . ?
C4 O4 H4A 108(4) . . ?
C4 O4 H4B 113(4) . . ?
C2 C1 C5 107.61(13) . . ?
C10 C1 C2 123.79(15) . . ?
C10 C1 C5 128.55(16) . . ?
C1 C2 H2A 110.9 . . ?
C1 C2 H2B 110.9 . . ?
H2A C2 H2B 108.9 . . ?
C3 C2 C1 104.45(14) . . ?
C3 C2 H2A 110.9 . . ?
C3 C2 H2B 110.9 . . ?
C2 C3 H3C 110.9 . . ?
C2 C3 H3D 110.9 . . ?
C2 C3 C4 104.07(14) . . ?
H3C C3 H3D 109.0 . . ?
C4 C3 H3C 110.9 . . ?
C4 C3 H3D 110.9 . . ?
O4 C4 C3 110.20(14) . . ?
O4 C4 C5 112.77(14) . . ?
O4 C4 C15 107.31(14) . . ?
C3 C4 C5 101.69(13) . . ?
C15 C4 C3 111.10(15) . . ?
C15 C4 C5 113.75(14) . . ?
C1 C5 C4 104.86(13) . . ?
C1 C5 H5 108.3 . . ?
C4 C5 H5 108.3 . . ?
C6 C5 C1 112.27(14) . . ?
C6 C5 C4 114.71(14) . . ?
C6 C5 H5 108.3 . . ?
O1 C6 C5 110.29(13) . . ?
O1 C6 H6 108.9 . . ?
O1 C6 C7 104.29(13) . . ?
C5 C6 H6 108.9 . . ?
C5 C6 C7 115.37(14) . . ?
C7 C6 H6 108.9 . . ?
C6 C7 H7 107.9 . . ?
C8 C7 C6 114.35(15) . . ?
C8 C7 H7 107.9 . . ?
C11 C7 C6 100.48(13) . . ?
C11 C7 H7 107.9 . . ?
C11 C7 C8 117.76(15) . . ?
C7 C8 H8A 109.2 . . ?
C7 C8 H8B 109.2 . . ?
C7 C8 C9 112.02(15) . . ?
H8A C8 H8B 107.9 . . ?
C9 C8 H8A 109.2 . . ?
C9 C8 H8B 109.2 . . ?
C8 C9 H9A 108.1 . . ?
C8 C9 H9B 108.1 . . ?
H9A C9 H9B 107.3 . . ?
C10 C9 C8 116.76(15) . . ?
C10 C9 H9A 108.1 . . ?
C10 C9 H9B 108.1 . . ?
C1 C10 C9 126.18(16) . . ?
C1 C10 C14 120.07(16) . . ?
C14 C10 C9 113.70(15) . . ?
C12 C11 C7 105.26(15) . . ?
C13 C11 C7 131.51(16) . . ?
C13 C11 C12 123.14(17) . . ?
O1 C12 C11 108.60(14) . . ?
O2 C12 O1 122.53(15) . . ?
O2 C12 C11 128.87(17) . . ?
C11 C13 H13A 118.8(16) . . ?
C11 C13 H13B 119.4(14) . . ?
H13A C13 H13B 122(2) . . ?
O3 C14 C10 111.26(16) . . ?
O3 C14 H14A 109.4 . . ?
O3 C14 H14B 109.4 . . ?
C10 C14 H14A 109.4 . . ?
C10 C14 H14B 109.4 . . ?
H14A C14 H14B 108.0 . . ?
C4 C15 H15A 109.5 . . ?
C4 C15 H15B 109.5 . . ?
C4 C15 H15C 109.5 . . ?
H15A C15 H15B 109.5 . . ?
H15A C15 H15C 109.5 . . ?
H15B C15 H15C 109.5 . . ?

loop_
_geom_bond_atom_site_label_1
_geom_bond_atom_site_label_2
_geom_bond_distance
_geom_bond_site_symmetry_2
_geom_bond_publ_flag
O1 C6 1.4673(19) . ?
O1 C12 1.356(2) . ?
O2 C12 1.202(2) . ?
O3 H3A 0.97(6) . ?
O3 H3B 0.87(7) . ?
O3 C14 1.440(2) . ?
O4 H4A 0.81(6) . ?
O4 H4B 0.88(5) . ?
O4 C4 1.430(2) . ?
C1 C2 1.527(2) . ?
C1 C5 1.530(2) . ?
C1 C10 1.339(3) . ?
C2 H2A 0.9900 . ?
C2 H2B 0.9900 . ?
C2 C3 1.527(2) . ?
C3 H3C 0.9900 . ?
C3 H3D 0.9900 . ?
C3 C4 1.534(2) . ?
C4 C5 1.558(2) . ?
C4 C15 1.519(3) . ?
C5 H5 1.0000 . ?
C5 C6 1.514(2) . ?
C6 H6 1.0000 . ?
C6 C7 1.527(2) . ?
C7 H7 1.0000 . ?
C7 C8 1.518(2) . ?
C7 C11 1.503(2) . ?
C8 H8A 0.9900 . ?
C8 H8B 0.9900 . ?
C8 C9 1.530(3) . ?
C9 H9A 0.9900 . ?
C9 H9B 0.9900 . ?
C9 C10 1.522(2) . ?
C10 C14 1.510(2) . ?
C11 C12 1.495(2) . ?
C11 C13 1.321(3) . ?
C13 H13A 0.96(3) . ?
C13 H13B 0.98(3) . ?
C14 H14A 0.9900 . ?
C14 H14B 0.9900 . ?
C15 H15A 0.9800 . ?
C15 H15B 0.9800 . ?
C15 H15C 0.9800 . ?

loop_
_geom_hbond_atom_site_label_D
_geom_hbond_atom_site_label_H
_geom_hbond_atom_site_label_A
_geom_hbond_distance_DH
_geom_hbond_distance_HA
_geom_hbond_distance_DA
_geom_hbond_angle_DHA
_geom_hbond_site_symmetry_A
_geom_hbond_publ_flag
O3 H3A O3 0.97(6) 2.51(6) 3.149(3) 123(4) 4_556 yes
O3 H3B O1 0.87(7) 2.53(6) 3.1258(19) 126(5) 5_445 yes
O3 H3B O4 0.87(7) 2.10(7) 2.905(2) 153(5) 5_445 yes
O4 H4A O1 0.81(6) 2.42(6) 3.0206(18) 131(5) . yes
O4 H4A O3 0.81(6) 2.21(6) 2.905(2) 143(5) 5 yes
O4 H4B O4 0.88(5) 1.83(5) 2.706(3) 175(5) 4_566 yes

loop_
_geom_torsion_atom_site_label_1
_geom_torsion_atom_site_label_2
_geom_torsion_atom_site_label_3
_geom_torsion_atom_site_label_4
_geom_torsion
_geom_torsion_site_symmetry_1
_geom_torsion_site_symmetry_2
_geom_torsion_site_symmetry_3
_geom_torsion_site_symmetry_4
_geom_torsion_publ_flag
O1 C6 C7 C8 -160.37(14) . . . . ?
O1 C6 C7 C11 -33.23(16) . . . . ?
O4 C4 C5 C1 150.93(14) . . . . ?
O4 C4 C5 C6 -85.45(18) . . . . ?
C1 C2 C3 C4 34.87(18) . . . . ?
C1 C5 C6 O1 169.52(13) . . . . ?
C1 C5 C6 C7 -72.67(19) . . . . ?
C1 C10 C14 O3 -106.7(2) . . . . ?
C2 C1 C5 C4 -12.11(18) . . . . ?
C2 C1 C5 C6 -137.28(15) . . . . ?
C2 C1 C10 C9 -170.34(17) . . . . ?
C2 C1 C10 C14 7.0(3) . . . . ?
C2 C3 C4 O4 -161.74(14) . . . . ?
C2 C3 C4 C5 -41.92(17) . . . . ?
C2 C3 C4 C15 79.45(17) . . . . ?
C3 C4 C5 C1 32.94(17) . . . . ?
C3 C4 C5 C6 156.57(14) . . . . ?
C4 C5 C6 O1 49.96(19) . . . . ?
C4 C5 C6 C7 167.76(14) . . . . ?
C5 C1 C2 C3 -13.76(19) . . . . ?
C5 C1 C10 C9 6.9(3) . . . . ?
C5 C1 C10 C14 -175.81(16) . . . . ?
C5 C6 C7 C8 78.52(19) . . . . ?
C5 C6 C7 C11 -154.35(15) . . . . ?
C6 O1 C12 O2 175.33(19) . . . . ?
C6 O1 C12 C11 -4.93(19) . . . . ?
C6 C7 C8 C9 -71.4(2) . . . . ?
C6 C7 C11 C12 30.46(18) . . . . ?
C6 C7 C11 C13 -145.9(2) . . . . ?
C7 C8 C9 C10 69.4(2) . . . . ?
C7 C11 C12 O1 -17.2(2) . . . . ?
C7 C11 C12 O2 162.5(2) . . . . ?
C8 C7 C11 C12 155.30(16) . . . . ?
C8 C7 C11 C13 -21.0(3) . . . . ?
C8 C9 C10 C1 -55.1(3) . . . . ?
C8 C9 C10 C14 127.42(17) . . . . ?
C9 C10 C14 O3 70.9(2) . . . . ?
C10 C1 C2 C3 163.96(18) . . . . ?
C10 C1 C5 C4 170.31(18) . . . . ?
C10 C1 C5 C6 45.1(3) . . . . ?
C11 C7 C8 C9 170.97(15) . . . . ?
C12 O1 C6 C5 149.16(15) . . . . ?
C12 O1 C6 C7 24.73(18) . . . . ?
C13 C11 C12 O1 159.53(18) . . . . ?
C13 C11 C12 O2 -20.8(3) . . . . ?
C15 C4 C5 C1 -86.57(17) . . . . ?
C15 C4 C5 C6 37.1(2) . . . . ?

loop_
_twin_individual_id
_twin_individual_mass_fraction_refined
1 0.8(2)
2 0.2(2)
